data_2005384
loop_
_publ_author_name
'Zukerman-Schpector, J.'
'Caracelli, I.'
'Silva, Jnr, F.'
'Brocksom, T. J.'

_publ_contact_author
;
    Professor J. Zukerman-Schpector
    Depto. Qu\'imica
    Universidade Federal de S\~ao Carlos
    Caixa Postal 676
    13565-905  S\~ao Carlos
    SP
    Brazil
;
_publ_section_title
;
 Structures of the Diels--Alder Reaction Products of Thymoquinone and
 1-Vinylcyclohexene. III.
 5-Isopropyl-2-methyltricyclo[8.4.0.0^2,7^]tetradeca-4,9-diene-3,6-dione,
 C~18~H~24~O~2~
;
_journal_issue 9
_journal_name_full 'Acta Crystallographica Section C'
_journal_page_first 2354
_journal_page_last 2356
_journal_paper_doi 10.1107/S0108270196004210
_journal_volume 52
_journal_year 1996
_chemical_formula_moiety 'C18 H24 O2'
_chemical_formula_sum 'C18 H24 O2'
_chemical_formula_weight 272.386
_space_group_IT_number 2
_symmetry_cell_setting triclinic
_symmetry_space_group_name_Hall '-P 1'
_symmetry_space_group_name_H-M 'P -1'
_audit_creation_method 'manual editing'
_cell_angle_alpha 92.03(1)
_cell_angle_beta 91.55(1)
_cell_angle_gamma 96.86(1)
_cell_formula_units_Z 4
_cell_length_a 8.707(1)
_cell_length_b 12.106(2)
_cell_length_c 14.704(4)
_cell_measurement_reflns_used 25
_cell_measurement_temperature 293
_cell_measurement_theta_max 17.05
_cell_measurement_theta_min 8.28
_cell_volume 1537.1(5)
_computing_cell_refinement 'CAD-4 Software'
_computing_data_collection 'CAD-4 Software (Enraf-Nonius,1989)'
_computing_data_reduction 'CAD-4 Software'
_computing_molecular_graphics 'ZORTEP (Zsolnai, 1995)'
_computing_structure_refinement 'SHELXL93 (Sheldrick, 1993)'
_computing_structure_solution 'SHELXS86 (Sheldrick, 1985)'
_diffrn_measurement_device 'Enraf-Nonius CAD4'
_diffrn_measurement_method \w/2\q
_diffrn_radiation_monochromator graphite
_diffrn_radiation_source 'fine-focus sealed tube'
_diffrn_radiation_type MoK\a
_diffrn_radiation_wavelength 0.71073
_diffrn_reflns_av_R_equivalents 0.0464
_diffrn_reflns_limit_h_max 9
_diffrn_reflns_limit_h_min -9
_diffrn_reflns_limit_k_max 13
_diffrn_reflns_limit_k_min -13
_diffrn_reflns_limit_l_max 16
_diffrn_reflns_limit_l_min 0
_diffrn_reflns_number 4616
_diffrn_reflns_theta_max 23.02
_diffrn_reflns_theta_min 1.39
_diffrn_standards_decay_% -0.9
_diffrn_standards_interval_time 1800
_diffrn_standards_number 2
_exptl_absorpt_coefficient_mu 0.075
_exptl_absorpt_correction_type none
_exptl_crystal_colour yellow
_exptl_crystal_density_diffrn 1.1771
_exptl_crystal_density_meas ?
_exptl_crystal_description irregular
_exptl_crystal_F_000 592.0
_exptl_crystal_size_max 0.20
_exptl_crystal_size_mid 0.15
_exptl_crystal_size_min 0.13
_refine_diff_density_max 0.280
_refine_diff_density_min -0.202
_refine_ls_extinction_coef 0.0090(14)
_refine_ls_extinction_method 'SHELXL93 (Sheldrick, 1993)'
_refine_ls_goodness_of_fit_all 1.026
_refine_ls_goodness_of_fit_obs 1.158
_refine_ls_hydrogen_treatment 'H atoms: one common U for each molecule'
_refine_ls_matrix_type full
_refine_ls_number_parameters 364
_refine_ls_number_reflns 4284
_refine_ls_number_restraints 0
_refine_ls_restrained_S_all 1.026
_refine_ls_restrained_S_obs 1.158
_refine_ls_R_factor_all 0.2065
_refine_ls_R_factor_obs 0.0609
_refine_ls_shift/esd_max -0.001
_refine_ls_shift/esd_mean 0.000
_refine_ls_structure_factor_coef Fsqd
_refine_ls_weighting_details 'w = 1/[\s^2^(Fo^2^)+(0.0505P)^2^+1.2072P] where P=(Fo^2^+2Fc^2^)/3'
_refine_ls_weighting_scheme calc
_refine_ls_wR_factor_all 0.1919
_refine_ls_wR_factor_obs 0.1273
_reflns_number_observed 1684
_reflns_number_total 4284
_reflns_observed_criterion >2sigma(I)
_cod_data_source_file li1143.cif
_cod_data_source_block default
_cod_depositor_comments
;
The following automatic conversions were performed:

'_exptl_crystal_density_meas' value 'not measured' was changed to '?'
- the value is perceived as not measured.

Automatic conversion script
Id: cif_fix_values 3008 2015-01-20 13:52:24Z robertas 

The following automatic conversions were performed:

'_refine_ls_weighting_scheme' value 'calc w =
1/[\s^2^(Fo^2^)+(0.0505P)^2^+1.2072P] where P=(Fo^2^+2Fc^2^)/3' was
changed to 'calc'. New tag '_refine_ls_weighting_details' was
created. The value of the new tag was set to 'w =
1/[\s^2^(Fo^2^)+(0.0505P)^2^+1.2072P] where P=(Fo^2^+2Fc^2^)/3'.

Automatic conversion script
Id: cif_fix_values 3143 2015-03-26 13:38:13Z robertas 
;
_cod_original_cell_volume 1537.08(52)
_cod_database_code 2005384

loop_
_symmetry_equiv_pos_as_xyz
'x, y, z'
'-x, -y, -z'

loop_
_atom_site_aniso_label
_atom_site_aniso_U_11
_atom_site_aniso_U_22
_atom_site_aniso_U_33
_atom_site_aniso_U_12
_atom_site_aniso_U_13
_atom_site_aniso_U_23
O1 0.114(4) 0.063(3) 0.067(3) -0.026(3) -0.006(3) 0.022(3)
O2 0.096(4) 0.051(3) 0.056(3) -0.001(2) 0.002(3) 0.023(3)
C1 0.054(4) 0.035(3) 0.049(4) 0.002(3) 0.003(3) 0.010(3)
C2 0.048(4) 0.032(3) 0.047(4) -0.002(3) 0.004(3) 0.004(3)
C3 0.054(4) 0.058(4) 0.045(4) -0.010(4) -0.008(3) 0.003(3)
C4 0.057(4) 0.070(5) 0.033(4) 0.007(3) -0.006(3) 0.004(4)
C5 0.047(4) 0.046(4) 0.043(4) -0.001(3) -0.004(3) 0.007(3)
C6 0.036(4) 0.050(4) 0.045(4) 0.003(3) 0.003(3) 0.007(3)
C7 0.039(4) 0.047(4) 0.044(4) 0.002(3) 0.001(3) 0.002(3)
C8 0.060(4) 0.062(4) 0.049(4) 0.010(3) 0.016(3) 0.005(3)
C9 0.083(5) 0.050(4) 0.034(4) 0.008(3) 0.002(4) 0.012(4)
C10 0.057(4) 0.050(4) 0.043(4) 0.006(3) -0.011(3) 0.014(3)
C11 0.079(5) 0.078(5) 0.059(5) -0.010(4) -0.020(4) 0.031(4)
C12 0.050(4) 0.079(5) 0.101(6) -0.016(5) -0.013(4) 0.013(4)
C13 0.048(5) 0.080(5) 0.093(6) -0.004(4) 0.009(4) 0.009(4)
C14 0.058(4) 0.060(4) 0.042(4) -0.003(3) 0.005(3) 0.006(3)
C15 0.075(5) 0.044(4) 0.082(5) 0.006(4) 0.011(4) -0.006(3)
C16 0.060(4) 0.065(4) 0.048(4) 0.018(3) 0.009(3) 0.023(4)
C17 0.119(7) 0.088(6) 0.095(6) 0.040(5) 0.035(5) 0.043(5)
C18 0.066(5) 0.081(5) 0.067(5) 0.012(4) 0.007(4) 0.022(4)
O1' 0.139(4) 0.046(3) 0.052(3) -0.011(2) -0.016(3) 0.009(3)
O2' 0.101(4) 0.044(3) 0.058(3) -0.009(2) -0.007(3) 0.014(3)
C1' 0.046(4) 0.032(3) 0.047(4) 0.008(3) 0.004(3) 0.008(3)
C2' 0.048(4) 0.035(3) 0.042(4) 0.004(3) -0.006(3) -0.001(3)
C3' 0.050(4) 0.045(4) 0.050(4) -0.010(3) -0.008(3) 0.005(3)
C4' 0.049(4) 0.052(4) 0.039(4) 0.005(3) -0.012(3) -0.002(3)
C5' 0.036(3) 0.042(4) 0.049(4) 0.002(3) -0.005(3) 0.005(3)
C6' 0.051(4) 0.038(4) 0.054(5) -0.005(3) 0.002(3) 0.019(3)
C7' 0.036(3) 0.053(4) 0.050(4) -0.001(3) 0.001(3) 0.014(3)
C8' 0.071(5) 0.067(5) 0.042(4) 0.000(3) 0.011(3) 0.017(4)
C9' 0.058(4) 0.063(4) 0.040(4) 0.002(3) 0.000(3) 0.005(4)
C10' 0.041(4) 0.044(4) 0.038(4) 0.006(3) 0.000(3) 0.001(3)
C11' 0.049(4) 0.065(4) 0.049(4) 0.010(3) -0.005(3) 0.006(3)
C12' 0.044(4) 0.059(4) 0.067(5) 0.015(4) -0.005(3) 0.008(3)
C13' 0.051(4) 0.065(4) 0.066(5) 0.006(4) 0.008(4) 0.022(3)
C14' 0.042(4) 0.050(4) 0.049(4) 0.002(3) 0.002(3) 0.011(3)
C15' 0.056(4) 0.065(4) 0.068(5) 0.010(4) -0.002(4) -0.002(3)
C16' 0.060(4) 0.043(4) 0.062(5) 0.006(3) 0.004(4) 0.008(3)
C17' 0.090(5) 0.078(5) 0.061(5) 0.021(4) -0.008(4) -0.002(4)
C18' 0.078(6) 0.090(6) 0.102(6) 0.033(5) -0.007(5) -0.021(4)

loop_
_atom_site_label
_atom_site_fract_x
_atom_site_fract_y
_atom_site_fract_z
_atom_site_U_iso_or_equiv
O1 0.6167(6) 1.3256(4) 0.8761(3) 0.081(2)
O2 0.7326(5) 0.9619(4) 0.6968(3) 0.0667(13)
C1 0.4725(7) 1.2009(4) 0.6960(4) 0.045(2)
C2 0.6422(6) 1.2407(4) 0.7302(4) 0.0426(15)
C3 0.6478(7) 1.2442(5) 0.8324(4) 0.053(2)
C4 0.6873(7) 1.1458(5) 0.8805(4) 0.054(2)
C5 0.7223(6) 1.0517(5) 0.8383(4) 0.045(2)
C6 0.7346(6) 1.0496(5) 0.7385(4) 0.043(2)
C7 0.7527(6) 1.1605(5) 0.6939(4) 0.0435(15)
C8 0.7475(7) 1.1489(5) 0.5909(4) 0.057(2)
C9 0.5864(8) 1.1380(5) 0.5533(4) 0.056(2)
C10 0.4639(7) 1.1616(5) 0.5977(4) 0.050(2)
C11 0.3014(8) 1.1408(6) 0.5598(4) 0.071(2)
C12 0.2011(7) 1.0568(6) 0.6142(6) 0.077(2)
C13 0.2113(7) 1.0928(6) 0.7131(5) 0.074(2)
C14 0.3777(7) 1.1139(5) 0.7507(4) 0.053(2)
C15 0.6895(7) 1.3571(5) 0.6956(5) 0.068(2)
C16 0.7515(7) 0.9479(5) 0.8866(4) 0.056(2)
C17 0.6916(9) 0.9376(6) 0.9796(5) 0.096(3)
C18 0.9236(8) 0.9349(6) 0.8844(5) 0.070(2)
O1' 0.6949(6) 0.2184(4) 0.1138(3) 0.080(2)
O2' 0.8196(5) 0.6125(3) 0.2744(3) 0.0677(13)
C1' 0.8770(6) 0.3034(4) 0.2906(4) 0.0412(15)
C2' 0.7115(6) 0.3200(4) 0.2553(4) 0.0422(15)
C3' 0.7064(7) 0.3094(5) 0.1524(4) 0.049(2)
C4' 0.7222(6) 0.4110(5) 0.0989(4) 0.048(2)
C5' 0.7505(6) 0.5145(5) 0.1359(4) 0.0423(15)
C6' 0.7566(7) 0.5277(5) 0.2364(4) 0.047(2)
C7' 0.6700(6) 0.4350(5) 0.2873(4) 0.046(2)
C8' 0.6838(7) 0.4524(5) 0.3907(4) 0.059(2)
C9' 0.8219(7) 0.4088(5) 0.4306(4) 0.054(2)
C10' 0.9070(6) 0.3422(5) 0.3878(4) 0.0415(15)
C11' 1.0514(7) 0.3075(5) 0.4301(4) 0.054(2)
C12' 1.1909(7) 0.3504(5) 0.3755(4) 0.056(2)
C13' 1.1659(7) 0.3210(5) 0.2752(4) 0.059(2)
C14' 1.0152(6) 0.3546(5) 0.2363(4) 0.047(2)
C15' 0.5969(7) 0.2282(5) 0.2921(4) 0.064(2)
C16' 0.7816(7) 0.6163(5) 0.0804(4) 0.054(2)
C17' 0.7137(8) 0.6044(6) -0.0147(5) 0.077(2)
C18' 0.9541(8) 0.6540(6) 0.0807(5) 0.092(3)
H1 0.4246 1.2680 0.7049 0.076(4)
H4 0.6862 1.1490 0.9468 0.076(4)
H7 0.8551 1.1964 0.7128 0.076(4)
H8 0.7952 1.0843 0.5720 0.076(4)
H'8 0.8057 1.2126 0.5655 0.076(4)
H9 0.5689 1.1098 0.4914 0.076(4)
H11 0.3042 1.1141 0.4973 0.076(4)
H'11 0.2573 1.2089 0.5604 0.076(4)
H12 0.2389 0.9847 0.6065 0.076(4)
H'12 0.0971 1.0486 0.5899 0.076(4)
H13 0.1511 1.0385 0.7484 0.076(4)
H'13 0.1633 1.1615 0.7205 0.076(4)
H14 0.4203 1.0452 0.7482 0.076(4)
H'14 0.3767 1.1385 0.8142 0.076(4)
H15 0.7896 1.3867 0.7139 0.076(4)
H'15 0.6178 1.4086 0.7176 0.076(4)
H"15 0.6792 1.3566 0.6299 0.076(4)
H16 0.6972 0.8843 0.8519 0.076(4)
H17 0.5805 0.9449 0.9796 0.076(4)
H'17 0.7405 0.9959 1.0205 0.076(4)
H"17 0.7035 0.8679 1.0060 0.076(4)
H18 0.9603 0.9399 0.8243 0.076(4)
H'18 0.9432 0.8647 0.9076 0.076(4)
H"18 0.9802 0.9928 0.9221 0.076(4)
H1' 0.8736 0.2247 0.2827 0.075(4)
H4' 0.7124 0.4017 0.0335 0.075(4)
H7' 0.5612 0.4359 0.2716 0.075(4)
H8' 0.5939 0.4147 0.4177 0.075(4)
H'8' 0.6882 0.5301 0.4060 0.075(4)
H9' 0.8514 0.4348 0.4919 0.075(4)
H11' 1.0425 0.2274 0.4305 0.075(4)
H'11' 1.0645 0.3352 0.4920 0.075(4)
H12' 1.2803 0.3199 0.3980 0.075(4)
H'12' 1.2087 0.4296 0.3841 0.075(4)
H13' 1.1618 0.2412 0.2645 0.075(4)
H'13' 1.2484 0.3555 0.2407 0.075(4)
H14' 0.9995 0.3295 0.1736 0.075(4)
H'14' 1.0196 0.4333 0.2397 0.075(4)
H15' 0.4934 0.2395 0.2701 0.075(4)
H'15' 0.5984 0.2324 0.3560 0.075(4)
H"15' 0.6181 0.1580 0.2701 0.075(4)
H16' 0.7340 0.6747 0.1097 0.075(4)
H17' 0.6053 0.5783 -0.0145 0.075(4)
H'17' 0.7620 0.5484 -0.0499 0.075(4)
H"17' 0.7280 0.6713 -0.0462 0.075(4)
H18' 0.9939 0.6642 0.1438 0.075(4)
H'18' 0.9732 0.7255 0.0543 0.075(4)
H"18' 1.0072 0.6026 0.0507 0.075(4)

loop_
_atom_type_symbol
_atom_type_description
_atom_type_scat_dispersion_real
_atom_type_scat_dispersion_imag
_atom_type_scat_source
O O 0.0106 0.0060 'International Tables Vol C Tables 4.2.6.8 and 6.1.1.4'
C C 0.0033 0.0016 'International Tables Vol C Tables 4.2.6.8 and 6.1.1.4'
H H 0.0000 0.0000 'International Tables Vol C Tables 4.2.6.8 and 6.1.1.4'

loop_
_geom_angle_atom_site_label_1
_geom_angle_atom_site_label_2
_geom_angle_atom_site_label_3
_geom_angle
_geom_angle_publ_flag
C10 C1 C14 108.5(5) yes
C10 C1 C2 112.2(5) yes
C14 C1 C2 117.7(5) yes
C3 C2 C15 110.1(5) yes
C3 C2 C7 109.8(5) yes
C15 C2 C7 109.5(5) yes
C3 C2 C1 108.6(5) yes
C15 C2 C1 108.5(5) yes
C7 C2 C1 110.4(4) yes
O1 C3 C4 119.7(6) yes
O1 C3 C2 121.1(6) yes
C4 C3 C2 119.2(6) yes
C5 C4 C3 124.0(6) yes
C4 C5 C6 118.3(5) yes
C4 C5 C16 124.3(6) yes
C6 C5 C16 117.4(5) yes
O2 C6 C5 119.8(6) yes
O2 C6 C7 123.3(6) yes
C5 C6 C7 116.9(5) yes
C6 C7 C8 112.6(5) yes
C6 C7 C2 113.3(5) yes
C8 C7 C2 112.6(5) yes
C9 C8 C7 111.6(5) yes
C10 C9 C8 125.8(6) yes
C9 C10 C11 124.2(6) yes
C9 C10 C1 122.7(6) yes
C11 C10 C1 112.8(6) yes
C10 C11 C12 112.0(5) yes
C13 C12 C11 109.8(6) yes
C12 C13 C14 112.8(6) yes
C1 C14 C13 110.6(5) yes
C17 C16 C5 116.2(5) yes
C17 C16 C18 111.8(5) yes
C5 C16 C18 109.2(5) yes
C10' C1' C14' 107.2(5) yes
C10' C1' C2' 112.5(5) yes
C14' C1' C2' 117.7(4) yes
C3' C2' C15' 108.9(5) yes
C3' C2' C7' 110.3(5) yes
C15' C2' C7' 110.0(5) yes
C3' C2' C1' 108.6(5) yes
C15' C2' C1' 108.4(4) yes
C7' C2' C1' 110.5(4) yes
O1' C3' C4' 119.9(6) yes
O1' C3' C2' 120.6(6) yes
C4' C3' C2' 119.5(5) yes
C5' C4' C3' 123.8(5) yes
C4' C5' C6' 117.8(5) yes
C4' C5' C16' 123.2(5) yes
C6' C5' C16' 118.9(5) yes
O2' C6' C5' 120.9(6) yes
O2' C6' C7' 122.5(6) yes
C5' C6' C7' 116.4(5) yes
C6' C7' C8' 113.8(5) yes
C6' C7' C2' 111.8(5) yes
C8' C7' C2' 112.2(5) yes
C9' C8' C7' 112.7(5) yes
C10' C9' C8' 125.2(6) yes
C9' C10' C1' 123.1(5) yes
C9' C10' C11' 122.4(6) yes
C1' C10' C11' 114.3(5) yes
C10' C11' C12' 109.9(5) yes
C13' C12' C11' 112.0(5) yes
C12' C13' C14' 113.0(5) yes
C13' C14' C1' 110.4(5) yes
C17' C16' C5' 114.9(5) yes
C17' C16' C18' 111.3(6) yes
C5' C16' C18' 109.9(5) yes

loop_
_geom_bond_atom_site_label_1
_geom_bond_atom_site_label_2
_geom_bond_distance
_geom_bond_publ_flag
O1 C3 1.219(6) yes
O2 C6 1.205(6) yes
C1 C10 1.504(8) yes
C1 C14 1.525(7) yes
C1 C2 1.562(7) yes
C2 C3 1.501(8) yes
C2 C15 1.529(7) yes
C2 C7 1.538(7) yes
C3 C4 1.477(8) yes
C4 C5 1.349(8) yes
C5 C6 1.474(8) yes
C5 C16 1.509(7) yes
C6 C7 1.508(7) yes
C7 C8 1.515(8) yes
C8 C9 1.483(8) yes
C9 C10 1.320(8) yes
C10 C11 1.496(8) yes
C11 C12 1.523(9) yes
C12 C13 1.500(9) yes
C13 C14 1.526(8) yes
C16 C17 1.481(9) yes
C16 C18 1.527(8) yes
O1' C3' 1.213(6) yes
O2' C6' 1.215(6) yes
C1' C10' 1.495(7) yes
C1' C14' 1.541(7) yes
C1' C2' 1.557(7) yes
C2' C3' 1.513(8) yes
C2' C15' 1.526(7) yes
C2' C7' 1.541(7) yes
C3' C4' 1.479(8) yes
C4' C5' 1.341(7) yes
C5' C6' 1.479(8) yes
C5' C16' 1.504(7) yes
C6' C7' 1.509(8) yes
C7' C8' 1.527(8) yes
C8' C9' 1.485(8) yes
C9' C10' 1.315(7) yes
C10' C11' 1.499(7) yes
C11' C12' 1.524(8) yes
C12' C13' 1.509(8) yes
C13' C14' 1.523(7) yes
C16' C17' 1.498(8) yes
C16' C18' 1.516(8) yes
